data_2101327
loop_
_publ_author_name
'Sheldrick, G. M.'
'Koji\'c-Prodi\'c, B.'
'Bani\'c, Z.'
'Kobrehel, G.'
'Kujundzi\'c, N.'

_publ_section_title
;Structure of
 9-deoxo-9a-<i>N</i>-[<i>N</i>'-(4-pyridyl)-carbamoyl]-9a-aza-9a-homoerythromycin
 A and conformational analysis of analogous 9a-aza 15-membered azalides in the
 solid state
;
_journal_issue 3
_journal_name_full 'Acta Crystallographica Section B'
_journal_page_first 358
_journal_page_last 366
_journal_paper_doi 10.1107/S0108768194012796
_journal_volume 51
_journal_year 1995
_chemical_formula_sum 'C46 H80 N4 O14'
_chemical_formula_weight 913
_space_group_IT_number 1
_space_group_name_Hall 'P 1'
_space_group_name_H-M_alt 'P 1'
_symmetry_cell_setting triclinic
_symmetry_space_group_name_Hall 'P 1'
_symmetry_space_group_name_H-M 'P 1'
_cell_angle_alpha 105.225(3)
_cell_angle_beta 96.140(5)
_cell_angle_gamma 90.248(3)
_cell_formula_units_Z 2
_cell_length_a 10.3796(5)
_cell_length_b 14.5809(5)
_cell_length_c 17.1521(9)
_cell_volume 2489.0(2)
_diffrn_radiation_type Cu
_diffrn_radiation_wavelength 1.54184
_exptl_absorpt_coefficient_mu 0.7
_exptl_crystal_density_diffrn 1.218
_exptl_crystal_F_000 992
_cod_data_source_file se0165.cif
_cod_data_source_block se0165a
_cod_database_code 2101327

loop_
_space_group_symop_id
_space_group_symop_operation_xyz
1 x,y,z

loop_
_atom_site_label
_atom_site_fract_x
_atom_site_fract_y
_atom_site_fract_z
_atom_site_U_iso_or_equiv
O1A .46178000 .23913000 .33133000 .0214(11)
O3A .5161(5) .4557(4) .2130(3) .0155(11)
O5A .2071(6) .3554(4) .0328(3) .0177(11)
O51A .1010(6) .4906(4) .0298(3) .0219(12)
O52A .3777(6) .5797(4) .2598(3) .0195(11)
O14A .5127(5) .1366(4) .2160(3) .0161(11)
O15A .2248(6) -.0514(4) -.0554(3) .0242(12)
O21A .3064(6) .3506(4) -.1148(3) .0238(12)
O31A .6580(6) .6065(4) .1684(3) .0216(12)
O41A .5095(6) .7635(4) .1738(3) .0224(11)
O61A .1980(6) .2868(4) .2210(3) .0176(11)
O111A .2178(6) .0942(4) .2262(3) .0215(12)
O121A .3452(6) -.0891(4) .2036(3) .0236(11)
N3A .1766(6) .4549(5) -.2137(4) .0246(17)
N9A .0884(6) .0192(4) .0368(4) .0205(14)
N16A .0901(7) .0605(5) -.0850(4) .0240(17)
N173A .1825(7) .0526(5) -.3204(4) .0314(19)
C1A .5064(7) .2240(5) .2670(4) .0172(17)
C11A .2100(7) .4348(5) .0032(4) .0191(17)
C12A .4901(7) .5331(5) .2787(4) .0171(16)
C2A .5647(7) .3002(5) .2356(4) .0154(16)
C21A .1974(7) .4029(5) -.0891(4) .0200(17)
C22A .6073(8) .6011(5) .3049(4) .0233(17)
C3A .4591(7) .3655(5) .2127(4) .0153(17)
C31A .1830(7) .4884(5) -.1246(4) .0231(17)
C32A .6283(7) .6618(5) .2471(4) .0209(17)
C4A .3869(7) .3209(5) .1270(4) .0150(16)
C41A .0732(7) .5500(5) -.0900(5) .0271(17)
C42A .5015(7) .7078(5) .2299(4) .0196(17)
C5A .2526(7) .3656(5) .1177(4) .0161(17)
C51A .0941(7) .5758(5) .0022(5) .0243(17)
C52A .3898(7) .6335(5) .2005(4) .0181(16)
C6A .1435(7) .3223(5) .1543(4) .0174(17)
C7A .0795(7) .2350(5) .0904(4) .0162(17)
C8A -.0121(7) .1690(5) .1187(4) .0195(17)
C9A -.0293(7) .0713(5) .0548(4) .0212(17)
C10A .1565(7) -.0265(5) .0982(4) .0212(17)
C111A .2651(7) .0410(5) .1531(4) .0179(16)
C121A .3862(7) -.0120(5) .1743(4) .0172(16)
C13A .4763(7) .0535(5) .2436(4) .0190(17)
C15A .1400(7) .0050(5) -.0353(4) .0196(17)
C17A .1254(7) .0552(5) -.1627(4) .0218(17)
C211A .6691(7) .3542(5) .3033(5) .0228(17)
C311A .2147(9) .5298(6) -.2497(5) .038(3)
C312A .7646(8) .5458(6) .1673(5) .0302(19)
C321A .0499(8) .4121(6) -.2521(5) .0344(19)
C322A .7361(8) .7383(5) .2847(5) .031(2)
C411A .4709(7) .3285(5) .0613(4) .0187(17)
C511A -.0156(8) .6336(5) .0411(5) .032(2)
C512A .2603(7) .6794(5) .1909(5) .0257(17)
C61A .0497(7) .4012(5) .1857(4) .0224(17)
C81A -.1511(7) .2051(5) .1286(5) .0302(19)
C101A .0608(7) -.0633(5) .1460(5) .0266(17)
C1211A .4569(7) -.0488(5) .0979(4) .0235(17)
C131A .6015(7) .0093(5) .2673(5) .0258(17)
C132A .6765(8) .0704(5) .3458(5) .035(2)
C171A .1578(7) -.0289(5) -.2170(4) .0223(17)
C172A .1835(7) -.0259(5) -.2937(4) .0248(17)
C174A .1533(10) .1326(6) -.2669(5) .043(3)
C175A .1240(9) .1378(6) -.1895(5) .040(2)
O182 .8706(6) .2015(4) .9060(4) .0393(17)
C181 .8064(9) .3572(6) .9668(5) .043(3)
C182 .8209(7) .2735(5) .8954(5) .0305(19)
C183 .7697(10) .2818(6) .8127(5) .047(3)
O192 .8357(7) .6600(5) .7942(4) .0422(17)
C191 .9150(11) .8024(7) .8929(6) .058(3)
C192 .8828(8) .7398(6) .8071(5) .036(2)
C193 .9126(11) .7804(7) .7399(6) .061(3)
O1B .2456(5) .4223(4) .3729(3) .0184(11)
O3B .2066(5) .7132(4) .4817(3) .0159(11)
O5B .5155(6) .7408(4) .6610(3) .0175(11)
O51B .6154(6) .8783(4) .6549(3) .0237(11)
O52B .3349(6) .7954(4) .4165(3) .0183(11)
O14B .1939(6) .3931(4) .4892(3) .0174(11)
O15B .4825(6) .3855(4) .7537(3) .0221(12)
O21B .4168(6) .8368(4) .8077(3) .0256(12)
O31B .0779(6) .8910(4) .5271(3) .0209(12)
O41B .2264(6) 1.0353(4) .5119(4) .0235(13)
O61B .5361(6) .5599(4) .4698(3) .0167(11)
O111B .4779(6) .3732(4) .4851(3) .0189(12)
O121B .3762(6) .1800(4) .4921(3) .0192(11)
N3B .5281(7) 1.0106(5) .8930(4) .0295(17)
N9B .6221(6) .3968(4) .6619(4) .0184(14)
N16B .6120(6) .5199(4) .7793(4) .0225(14)
N173B .5250(7) .6645(5) 1.0127(4) .0285(19)
C1B .2041(6) .4488(5) .4387(4) .0149(16)
C11B .5092(7) .8402(5) .6841(4) .0219(17)
C12B .2196(7) .7411(5) .4093(4) .0158(16)
C2B .1520(7) .5467(5) .4700(4) .0167(16)
C21B .5219(7) .8717(5) .7770(4) .0202(17)
C22B .1019(7) .7942(5) .3884(4) .0201(17)
C3B .2626(7) .6248(4) .4859(4) .0141(16)
C31B .5262(7) .9809(5) .8035(5) .0243(17)
C32B .0924(7) .8929(5) .4447(4) .0197(17)
C4B .3385(7) .6382(5) .5705(4) .0155(16)
C41B .6352(8) 1.0214(5) .7668(5) .031(2)
C42B .2237(7) .9456(5) .4538(4) .0198(17)
C5B .4706(7) .6929(5) .5767(4) .0155(16)
C51B .6175(8) .9814(5) .6747(5) .028(2)
C52B .3378(7) .8882(5) .4738(4) .0196(17)
C6B .5847(7) .6295(5) .5443(4) .0162(16)
C7B .6389(7) .5783(5) .6077(4) .0167(17)
C8B .7292(7) .4956(5) .5822(4) .0179(17)
C9B .7416(7) .4376(5) .6456(4) .0204(17)
C10B .5568(7) .3123(5) .6024(4) .0176(16)
C111B .4396(7) .3438(5) .5525(4) .0180(16)
C121B .3244(7) .2695(5) .5284(4) .0174(16)
C13B .2275(7) .2924(5) .4620(4) .0179(16)
C15B .5666(7) .4300(5) .7325(4) .0185(17)
C17B .5750(7) .5647(5) .8563(4) .0205(17)
C211B .0424(7) .5572(5) .4067(4) .0210(17)
C311B .4809(9) 1.1071(6) .9215(6) .044(3)
C312B -.0296(8) .8367(5) .5380(5) .0279(17)
C321B .6519(8) 1.0011(7) .9366(5) .040(2)
C322B -.0167(7) .9479(5) .4119(5) .0291(19)
C411B .2567(7) .6888(5) .6373(4) .0208(17)
C511B .7287(8) 1.0110(5) .6358(5) .034(2)
C512B .4670(7) .9347(5) .4669(5) .0297(19)
C61B .6842(7) .6920(5) .5218(4) .0192(17)
C81B .8696(7) .5260(5) .5741(5) .0287(19)
C101B .6511(7) .2528(5) .5503(4) .0227(17)
C1211B .2612(7) .2677(5) .6042(5) .0260(17)
C131B .1000(7) .2340(5) .4451(5) .0256(19)
C132B .0122(7) .2480(5) .3722(5) .0307(19)
C171B .5532(7) .5164(5) .9139(4) .0206(17)
C172B .5309(7) .5695(5) .9906(4) .0224(17)
C174B .5385(9) .7094(5) .9547(5) .035(2)
C175B .5643(9) .6629(5) .8767(5) .034(2)

loop_
_geom_angle_atom_site_label_1
_geom_angle_atom_site_label_2
_geom_angle_atom_site_label_3
_geom_angle
O1A C1A O14A 123.9(6)
O1A C1A C2A 123.9(6)
C1A O14A C13A 118.4(5)
C1A C2A C3A 110.7(6)
C1A C2A C211A 106.4(6)
C2A C3A C4A 111.5(6)
C3A C2A C211A 112.8(6)
C3A C4A C411A 110.7(6)
C3A C4A C5A 110.6(6)
O3A C3A C2A 110.2(6)
O3A C3A C4A 108.2(5)
C12A O3A C3A 115.1(5)
C4A C5A C6A 114.6(6)
C5A C4A C411A 112.9(6)
C5A C6A C61A 108.2(6)
C5A C6A C7A 109.5(5)
O5A C5A C4A 111.1(6)
O5A C5A C6A 106.7(6)
C11A O5A C5A 118.5(6)
C6A C7A C8A 118.1(6)
O61A C6A C5A 110.3(6)
O61A C6A C61A 109.0(5)
O61A C6A C7A 105.4(6)
C7A C6A C61A 114.4(6)
C7A C8A C81A 114.9(6)
C7A C8A C9A 109.6(5)
C9A C8A C81A 105.4(6)
C9A N9A C10A 119.8(6)
C9A N9A C15A 123.9(6)
N9A C9A C8A 116.6(6)
N9A C10A C101A 111.9(6)
N9A C10A C111A 110.7(6)
N9A C15A N16A 115.0(6)
O15A C15A N9A 123.6(7)
O15A C15A N16A 121.4(6)
C15A N16A C17A 124.7(7)
C10A N9A C15A 116.2(6)
C10A C111A C121A 112.7(6)
C111A C10A C101A 113.5(6)
C111A C121A C1211A 109.6(5)
C111A C121A C13A 110.3(6)
O111A C111A C10A 110.4(6)
O111A C111A C121A 109.5(5)
C121A C13A C131A 114.7(6)
O121A C121A C111A 108.1(6)
O121A C121A C1211A 110.7(6)
O121A C121A C13A 107.0(5)
C13A C121A C1211A 111.0(6)
C13A C131A C132A 112.6(6)
O14A C1A C2A 112.2(6)
O14A C13A C121A 107.5(5)
O14A C13A C131A 106.9(6)
O1B C1B O14B 123.9(7)
O1B C1B C2B 123.1(7)
C1B O14B C13B 118.6(5)
C1B C2B C3B 110.6(6)
C1B C2B C211B 106.3(6)
C2B C3B C4B 111.1(5)
C3B C2B C211B 113.3(6)
C3B C4B C411B 110.6(6)
C3B C4B C5B 110.8(6)
O3B C3B C2B 109.1(6)
O3B C3B C4B 108.7(5)
C12B O3B C3B 115.8(5)
C4B C5B C6B 115.2(6)
C5B C4B C411B 111.4(6)
C5B C6B C61B 108.3(6)
C5B C6B C7B 109.7(5)
O5B C5B C4B 110.7(6)
O5B C5B C6B 105.3(6)
C11B O5B C5B 116.8(6)
C6B C7B C8B 118.8(6)
O61B C6B C5B 108.8(6)
O61B C6B C61B 106.5(5)
O61B C6B C7B 109.5(6)
C7B C6B C61B 114.1(6)
C7B C8B C81B 114.5(6)
C7B C8B C9B 110.2(6)
C9B C8B C81B 106.0(6)
C9B N9B C10B 120.4(6)
C9B N9B C15B 123.3(6)
N9B C9B C8B 116.9(6)
N9B C10B C101B 111.9(6)
N9B C10B C111B 109.7(6)
N9B C15B N16B 115.0(6)
O15B C15B N9B 123.4(7)
O15B C15B N16B 121.6(6)
C15B N16B C17B 124.5(6)
C10B N9B C15B 116.2(6)
C10B C111B C121B 113.2(6)
C111B C10B C101B 113.7(5)
C111B C121B C1211B 109.1(6)
C111B C121B C13B 110.3(6)
O111B C111B C10B 111.9(6)
O111B C111B C121B 113.1(5)
C121B C13B C131B 113.8(6)
O121B C121B C111B 107.0(6)
O121B C121B C1211B 111.9(6)
O121B C121B C13B 106.1(5)
C13B C121B C1211B 112.3(6)
C13B C131B C132B 113.3(6)
O14B C1B C2B 112.9(6)
O14B C13B C121B 108.5(5)
O14B C13B C131B 106.6(6)

loop_
_geom_bond_atom_site_label_1
_geom_bond_atom_site_label_2
_geom_bond_distance
O1A C1A 1.210(7)
C1A C2A 1.506(10)
C2A C211A 1.545(10)
C2A C3A 1.541(10)
O3A C3A 1.438(10)
C3A C4A 1.550(9)
C4A C411A 1.522(10)
C4A C5A 1.553(10)
O5A C5A 1.451(8)
C5A C6A 1.559(10)
C6A C61A 1.536(10)
O61A C6A 1.439(9)
C6A C7A 1.539(10)
C7A C8A 1.550(10)
C8A C81A 1.549(10)
C8A C9A 1.549(10)
N9A C9A 1.460(10)
N9A C15A 1.366(9)
O15A C15A 1.221(10)
C15A N16A 1.387(10)
N16A C17A 1.402(9)
N9A C10A 1.505(10)
C10A C101A 1.532(10)
C10A C111A 1.551(10)
O111A C111A 1.427(9)
C111A C121A 1.540(10)
C121A C1211A 1.544(10)
O121A C121A 1.427(9)
C121A C13A 1.536(10)
C13A C131A 1.517(10)
C131A C132A 1.534(11)
O14A C13A 1.473(9)
O14A C1A 1.349(9)
O1B C1B 1.219(8)
C1B C2B 1.511(10)
C2B C211B 1.523(10)
C2B C3B 1.564(10)
O3B C3B 1.432(9)
C3B C4B 1.539(10)
C4B C411B 1.532(10)
C4B C5B 1.563(10)
O5B C5B 1.455(8)
C5B C6B 1.564(10)
C6B C61B 1.519(10)
O61B C6B 1.447(9)
C6B C7B 1.535(10)
C7B C8B 1.531(10)
C8B C81B 1.552(10)
C8B C9B 1.539(10)
N9B C9B 1.458(10)
N9B C15B 1.370(9)
O15B C15B 1.226(10)
C15B N16B 1.395(10)
N16B C17B 1.406(9)
N9B C10B 1.484(10)
C10B C101B 1.515(10)
C10B C111B 1.553(10)
O111B C111B 1.427(9)
C111B C121B 1.556(10)
C121B C1211B 1.524(10)
O121B C121B 1.425(9)
C121B C13B 1.542(10)
C13B C131B 1.529(10)
C131B C132B 1.526(11)
O14B C13B 1.475(9)
O14B C1B 1.345(9)
